data_4303625
loop_
_publ_author_name
'Gabriel E. B\"uchel'
'Iryna N. Stepanenko'
'Michaela Hejl'
'Michael A. Jakupec'
'Vladimir B. Arion'
'Bernhard K. Keppler'

_publ_section_title
;
[OsIVCl5(Hazole)]- Complexes: Synthesis, Structure, Spectroscopic
Properties, and Antiproliferative Activity
;
_journal_name_full 'Inorganic Chemistry'
_journal_page_first 10737
_journal_page_last 10747
_journal_paper_doi 10.1021/ic901671j
_journal_volume 48
_journal_year 2009
_chemical_formula_moiety 'C16 H36 N, C3 H4 Cl5 N2 Os'
_chemical_formula_sum 'C19 H40 Cl5 N3 Os'
_chemical_formula_weight 677.99
_chemical_name_systematic
; 
tetrabutylammonium-pentachloridopyrazoleosmate(IV) 
;
_space_group_IT_number 2
_symmetry_cell_setting triclinic
_symmetry_space_group_name_Hall '-P 1'
_symmetry_space_group_name_H-M 'P -1'
_atom_sites_solution_hydrogens geom
_atom_sites_solution_primary direct
_atom_sites_solution_secondary difmap
_audit_creation_method SHELXL-97
_cell_angle_alpha 68.717(4)
_cell_angle_beta 85.748(4)
_cell_angle_gamma 83.527(3)
_cell_formula_units_Z 2
_cell_length_a 10.6292(8)
_cell_length_b 11.4265(8)
_cell_length_c 11.7079(9)
_cell_measurement_reflns_used 728
_cell_measurement_temperature 100(2)
_cell_measurement_theta_max 44.50
_cell_measurement_theta_min 3.11
_cell_volume 1315.70(17)
_computing_structure_refinement 'SHELXL-97 (Sheldrick, 1997)'
_computing_structure_solution 'SHELXS-97 (Sheldrick, 1990)'
_diffrn_ambient_temperature 100(2)
_diffrn_measured_fraction_theta_full 0.979
_diffrn_measured_fraction_theta_max 0.979
_diffrn_radiation_monochromator graphite
_diffrn_radiation_source 'fine-focus sealed tube'
_diffrn_radiation_type MoK\a
_diffrn_radiation_wavelength 0.71073
_diffrn_reflns_av_R_equivalents 0.0615
_diffrn_reflns_av_sigmaI/netI 0.0550
_diffrn_reflns_limit_h_max 14
_diffrn_reflns_limit_h_min -14
_diffrn_reflns_limit_k_max 16
_diffrn_reflns_limit_k_min -16
_diffrn_reflns_limit_l_max 16
_diffrn_reflns_limit_l_min -16
_diffrn_reflns_number 49820
_diffrn_reflns_theta_full 30.21
_diffrn_reflns_theta_max 30.21
_diffrn_reflns_theta_min 2.64
_exptl_absorpt_coefficient_mu 5.365
_exptl_absorpt_correction_T_max 0.6160
_exptl_absorpt_correction_T_min 0.3473
_exptl_absorpt_correction_type multi-scan
_exptl_absorpt_process_details SADABS
_exptl_crystal_colour yellow
_exptl_crystal_density_diffrn 1.711
_exptl_crystal_density_method 'not measured'
_exptl_crystal_description block
_exptl_crystal_F_000 672
_exptl_crystal_size_max 0.25
_exptl_crystal_size_mid 0.10
_exptl_crystal_size_min 0.10
_refine_diff_density_max 1.309
_refine_diff_density_min -1.978
_refine_diff_density_rms 0.152
_refine_ls_extinction_method none
_refine_ls_goodness_of_fit_ref 1.008
_refine_ls_hydrogen_treatment constr
_refine_ls_matrix_type full
_refine_ls_number_parameters 253
_refine_ls_number_reflns 7665
_refine_ls_number_restraints 0
_refine_ls_restrained_S_all 1.008
_refine_ls_R_factor_all 0.0516
_refine_ls_R_factor_gt 0.0314
_refine_ls_shift/su_max 0.001
_refine_ls_shift/su_mean 0.000
_refine_ls_structure_factor_coef Fsqd
_refine_ls_weighting_details 'calc w=1/[\s^2^(Fo^2^)+(0.0386P)^2^+0.1681P] where P=(Fo^2^+2Fc^2^)/3'
_refine_ls_weighting_scheme calc
_refine_ls_wR_factor_gt 0.0676
_refine_ls_wR_factor_ref 0.0742
_reflns_number_gt 6142
_reflns_number_total 7665
_reflns_threshold_expression >2sigma(I)
_cod_data_source_file ic901671j_si_002_2.cif
_cod_data_source_block gabu008
_cod_database_code 4303625

loop_
_symmetry_equiv_pos_as_xyz
'x, y, z'
'-x, -y, -z'

loop_
_atom_site_label
_atom_site_type_symbol
_atom_site_fract_x
_atom_site_fract_y
_atom_site_fract_z
_atom_site_U_iso_or_equiv
_atom_site_adp_type
_atom_site_occupancy
_atom_site_symmetry_multiplicity
_atom_site_calc_flag
_atom_site_refinement_flags
_atom_site_disorder_assembly
_atom_site_disorder_group
Os1 Os 0.812812(13) 0.825566(11) 0.731519(12) 0.01907(5) Uani 1 1 d . . .
Cl1 Cl 0.68957(9) 0.67366(7) 0.72226(8) 0.02678(19) Uani 1 1 d . . .
Cl2 Cl 0.63859(9) 0.91549(8) 0.81246(8) 0.02587(18) Uani 1 1 d . . .
Cl3 Cl 0.93536(9) 0.98369(8) 0.73292(9) 0.02637(19) Uani 1 1 d . . .
Cl4 Cl 0.98318(9) 0.74498(8) 0.63608(9) 0.0286(2) Uani 1 1 d . . .
Cl5 Cl 0.88003(11) 0.69644(9) 0.92395(9) 0.0370(2) Uani 1 1 d . . .
N1 N 0.7537(3) 0.9420(2) 0.5566(2) 0.0170(6) Uani 1 1 d . . .
N2 N 0.8168(3) 1.0379(3) 0.4833(3) 0.0247(7) Uani 1 1 d . . .
H2 H 0.8853 1.0614 0.5035 0.030 Uiso 1 1 calc R . .
C1 C 0.7618(4) 1.0935(3) 0.3751(3) 0.0295(9) Uani 1 1 d . . .
H1 H 0.7901 1.1629 0.3080 0.035 Uiso 1 1 calc R . .
C2 C 0.6570(4) 1.0317(4) 0.3788(3) 0.0274(8) Uani 1 1 d . . .
H2A H 0.5979 1.0497 0.3163 0.033 Uiso 1 1 calc R . .
C3 C 0.6566(4) 0.9373(3) 0.4939(3) 0.0244(8) Uani 1 1 d . . .
H3 H 0.5954 0.8777 0.5236 0.029 Uiso 1 1 calc R . .
N3 N 0.7701(3) 0.2761(3) 0.8672(3) 0.0238(6) Uani 1 1 d . . .
C4 C 0.8857(4) 0.3482(3) 0.8177(3) 0.0251(8) Uani 1 1 d . . .
H4A H 0.8573 0.4392 0.7823 0.030 Uiso 1 1 calc R . .
H4B H 0.9398 0.3357 0.8872 0.030 Uiso 1 1 calc R . .
C5 C 0.9657(4) 0.3117(3) 0.7211(4) 0.0283(8) Uani 1 1 d . . .
H5A H 0.9165 0.3336 0.6464 0.034 Uiso 1 1 calc R . .
H5B H 0.9893 0.2195 0.7522 0.034 Uiso 1 1 calc R . .
C6 C 1.0858(4) 0.3822(3) 0.6899(4) 0.0292(8) Uani 1 1 d . . .
H6A H 1.0617 0.4741 0.6637 0.035 Uiso 1 1 calc R . .
H6B H 1.1369 0.3567 0.7639 0.035 Uiso 1 1 calc R . .
C7 C 1.1644(4) 0.3529(4) 0.5879(4) 0.0388(10) Uani 1 1 d . . .
H7A H 1.2408 0.3980 0.5696 0.058 Uiso 1 1 calc R . .
H7B H 1.1144 0.3798 0.5142 0.058 Uiso 1 1 calc R . .
H7C H 1.1887 0.2619 0.6142 0.058 Uiso 1 1 calc R . .
C8 C 0.7016(4) 0.2621(3) 0.7619(3) 0.0238(8) Uani 1 1 d . . .
H8A H 0.7598 0.2119 0.7235 0.029 Uiso 1 1 calc R . .
H8B H 0.6275 0.2137 0.7973 0.029 Uiso 1 1 calc R . .
C9 C 0.6563(4) 0.3849(3) 0.6626(3) 0.0280(8) Uani 1 1 d . . .
H9A H 0.7165 0.4486 0.6514 0.034 Uiso 1 1 calc R . .
H9B H 0.5725 0.4171 0.6877 0.034 Uiso 1 1 calc R . .
C10 C 0.6459(4) 0.3648(4) 0.5410(4) 0.0375(10) Uani 1 1 d . . .
H10A H 0.6171 0.4467 0.4781 0.045 Uiso 1 1 calc R . .
H10B H 0.7315 0.3383 0.5145 0.045 Uiso 1 1 calc R . .
C11 C 0.5600(5) 0.2715(4) 0.5437(4) 0.0394(10) Uani 1 1 d . . .
H11A H 0.5600 0.2656 0.4622 0.059 Uiso 1 1 calc R . .
H11B H 0.4740 0.2977 0.5671 0.059 Uiso 1 1 calc R . .
H11C H 0.5887 0.1890 0.6035 0.059 Uiso 1 1 calc R . .
C12 C 0.8137(3) 0.1426(3) 0.9564(3) 0.0220(7) Uani 1 1 d . . .
H12A H 0.8643 0.0960 0.9094 0.026 Uiso 1 1 calc R . .
H12B H 0.8696 0.1505 1.0167 0.026 Uiso 1 1 calc R . .
C13 C 0.7057(3) 0.0663(3) 1.0253(3) 0.0237(8) Uani 1 1 d . . .
H13A H 0.6437 0.0664 0.9661 0.028 Uiso 1 1 calc R . .
H13B H 0.6617 0.1059 1.0816 0.028 Uiso 1 1 calc R . .
C14 C 0.7542(4) -0.0694(3) 1.0988(3) 0.0244(8) Uani 1 1 d . . .
H14A H 0.8087 -0.1051 1.0448 0.029 Uiso 1 1 calc R . .
H14B H 0.8062 -0.0706 1.1660 0.029 Uiso 1 1 calc R . .
C15 C 0.6444(4) -0.1497(3) 1.1521(3) 0.0278(8) Uani 1 1 d . . .
H15A H 0.6775 -0.2363 1.1989 0.042 Uiso 1 1 calc R . .
H15B H 0.5938 -0.1495 1.0854 0.042 Uiso 1 1 calc R . .
H15C H 0.5913 -0.1150 1.2065 0.042 Uiso 1 1 calc R . .
C16 C 0.6798(4) 0.3478(3) 0.9306(3) 0.0244(8) Uani 1 1 d . . .
H16A H 0.6026 0.3026 0.9586 0.029 Uiso 1 1 calc R . .
H16B H 0.6541 0.4321 0.8699 0.029 Uiso 1 1 calc R . .
C17 C 0.7330(4) 0.3650(3) 1.0400(3) 0.0275(8) Uani 1 1 d . . .
H17A H 0.7554 0.2812 1.1031 0.033 Uiso 1 1 calc R . .
H17B H 0.8114 0.4084 1.0135 0.033 Uiso 1 1 calc R . .
C18 C 0.6398(4) 0.4405(4) 1.0952(4) 0.0385(10) Uani 1 1 d . . .
H18A H 0.6153 0.5229 1.0308 0.046 Uiso 1 1 calc R . .
H18B H 0.5625 0.3955 1.1233 0.046 Uiso 1 1 calc R . .
C19 C 0.6892(5) 0.4633(4) 1.2004(4) 0.0426(11) Uani 1 1 d . . .
H19A H 0.6238 0.5125 1.2320 0.064 Uiso 1 1 calc R . .
H19B H 0.7644 0.5100 1.1729 0.064 Uiso 1 1 calc R . .
H19C H 0.7119 0.3823 1.2655 0.064 Uiso 1 1 calc R . .

loop_
_atom_site_aniso_label
_atom_site_aniso_U_11
_atom_site_aniso_U_22
_atom_site_aniso_U_33
_atom_site_aniso_U_23
_atom_site_aniso_U_13
_atom_site_aniso_U_12
Os1 0.02287(9) 0.01335(6) 0.02164(8) -0.00713(5) -0.00143(5) -0.00096(4)
Cl1 0.0329(5) 0.0162(4) 0.0305(5) -0.0059(3) 0.0004(4) -0.0085(3)
Cl2 0.0273(5) 0.0287(4) 0.0228(4) -0.0122(3) 0.0010(4) 0.0017(3)
Cl3 0.0277(5) 0.0221(4) 0.0358(5) -0.0174(3) -0.0021(4) -0.0039(3)
Cl4 0.0241(5) 0.0224(4) 0.0440(6) -0.0187(4) 0.0005(4) 0.0004(3)
Cl5 0.0487(7) 0.0277(5) 0.0289(5) -0.0032(4) -0.0124(5) 0.0029(4)
N1 0.0160(15) 0.0136(12) 0.0194(14) -0.0039(10) 0.0022(12) -0.0025(10)
N2 0.0236(17) 0.0185(14) 0.0275(17) -0.0022(11) 0.0012(13) -0.0060(11)
C1 0.033(2) 0.0257(18) 0.0225(19) -0.0021(14) 0.0023(17) 0.0013(15)
C2 0.029(2) 0.0330(19) 0.0208(19) -0.0106(15) -0.0026(16) 0.0007(15)
C3 0.027(2) 0.0241(17) 0.0232(19) -0.0091(14) -0.0011(16) -0.0063(14)
N3 0.0317(18) 0.0164(13) 0.0244(16) -0.0093(11) 0.0074(13) -0.0055(11)
C4 0.030(2) 0.0214(16) 0.0248(19) -0.0085(14) -0.0036(16) -0.0038(14)
C5 0.030(2) 0.0256(18) 0.031(2) -0.0124(15) 0.0003(17) -0.0021(15)
C6 0.026(2) 0.0279(19) 0.034(2) -0.0132(16) 0.0022(17) 0.0000(15)
C7 0.047(3) 0.035(2) 0.029(2) -0.0075(17) 0.011(2) -0.0064(18)
C8 0.026(2) 0.0184(16) 0.0278(19) -0.0085(13) -0.0048(16) -0.0031(13)
C9 0.038(2) 0.0214(17) 0.0219(19) -0.0052(14) -0.0006(17) -0.0027(15)
C10 0.051(3) 0.030(2) 0.030(2) -0.0076(16) -0.008(2) -0.0074(18)
C11 0.058(3) 0.032(2) 0.029(2) -0.0105(17) -0.005(2) -0.0103(19)
C12 0.026(2) 0.0165(15) 0.0226(18) -0.0070(13) 0.0011(15) 0.0000(12)
C13 0.025(2) 0.0194(16) 0.0226(18) -0.0043(13) -0.0003(15) 0.0015(13)
C14 0.028(2) 0.0164(15) 0.0258(19) -0.0053(13) -0.0011(16) 0.0012(13)
C15 0.032(2) 0.0195(16) 0.028(2) -0.0049(14) 0.0010(16) -0.0022(14)
C16 0.027(2) 0.0198(16) 0.0250(19) -0.0074(13) -0.0002(15) 0.0005(13)
C17 0.038(2) 0.0266(18) 0.0204(19) -0.0115(14) -0.0044(17) -0.0009(15)
C18 0.041(3) 0.040(2) 0.040(2) -0.0224(19) 0.005(2) -0.0007(18)
C19 0.063(3) 0.039(2) 0.031(2) -0.0187(19) -0.002(2) -0.002(2)

loop_
_atom_type_symbol
_atom_type_description
_atom_type_scat_dispersion_real
_atom_type_scat_dispersion_imag
_atom_type_scat_source
C C 0.0033 0.0016 'International Tables Vol C Tables 4.2.6.8 and 6.1.1.4'
H H 0.0000 0.0000 'International Tables Vol C Tables 4.2.6.8 and 6.1.1.4'
N N 0.0061 0.0033 'International Tables Vol C Tables 4.2.6.8 and 6.1.1.4'
Cl Cl 0.1484 0.1585 'International Tables Vol C Tables 4.2.6.8 and 6.1.1.4'
Os Os -1.2165 7.6030 'International Tables Vol C Tables 4.2.6.8 and 6.1.1.4'

loop_
_geom_angle_atom_site_label_1
_geom_angle_atom_site_label_2
_geom_angle_atom_site_label_3
_geom_angle
_geom_angle_site_symmetry_1
_geom_angle_site_symmetry_3
_geom_angle_publ_flag
N1 Os1 Cl5 179.44(8) . . ?
N1 Os1 Cl2 87.99(8) . . ?
Cl5 Os1 Cl2 92.56(4) . . ?
N1 Os1 Cl1 88.77(7) . . ?
Cl5 Os1 Cl1 91.35(3) . . ?
Cl2 Os1 Cl1 89.62(3) . . ?
N1 Os1 Cl4 87.85(8) . . ?
Cl5 Os1 Cl4 91.61(4) . . ?
Cl2 Os1 Cl4 175.83(3) . . ?
Cl1 Os1 Cl4 90.39(3) . . ?
N1 Os1 Cl3 89.01(7) . . ?
Cl5 Os1 Cl3 90.87(4) . . ?
Cl2 Os1 Cl3 90.52(3) . . ?
Cl1 Os1 Cl3 177.77(3) . . ?
Cl4 Os1 Cl3 89.31(3) . . ?
C3 N1 N2 106.4(3) . . ?
C3 N1 Os1 130.6(2) . . ?
N2 N1 Os1 123.0(2) . . ?
N1 N2 C1 110.9(3) . . ?
N1 N2 H2 124.5 . . ?
C1 N2 H2 124.5 . . ?
N2 C1 C2 107.5(3) . . ?
N2 C1 H1 126.3 . . ?
C2 C1 H1 126.3 . . ?
C1 C2 C3 104.8(3) . . ?
C1 C2 H2A 127.6 . . ?
C3 C2 H2A 127.6 . . ?
N1 C3 C2 110.5(3) . . ?
N1 C3 H3 124.8 . . ?
C2 C3 H3 124.8 . . ?
C4 N3 C16 109.1(3) . . ?
C4 N3 C8 110.5(3) . . ?
C16 N3 C8 109.0(3) . . ?
C4 N3 C12 108.7(3) . . ?
C16 N3 C12 111.5(3) . . ?
C8 N3 C12 108.1(2) . . ?
C5 C4 N3 115.5(3) . . ?
C5 C4 H4A 108.4 . . ?
N3 C4 H4A 108.4 . . ?
C5 C4 H4B 108.4 . . ?
N3 C4 H4B 108.4 . . ?
H4A C4 H4B 107.5 . . ?
C4 C5 C6 109.4(3) . . ?
C4 C5 H5A 109.8 . . ?
C6 C5 H5A 109.8 . . ?
C4 C5 H5B 109.8 . . ?
C6 C5 H5B 109.8 . . ?
H5A C5 H5B 108.2 . . ?
C7 C6 C5 110.6(3) . . ?
C7 C6 H6A 109.5 . . ?
C5 C6 H6A 109.5 . . ?
C7 C6 H6B 109.5 . . ?
C5 C6 H6B 109.5 . . ?
H6A C6 H6B 108.1 . . ?
C6 C7 H7A 109.5 . . ?
C6 C7 H7B 109.5 . . ?
H7A C7 H7B 109.5 . . ?
C6 C7 H7C 109.5 . . ?
H7A C7 H7C 109.5 . . ?
H7B C7 H7C 109.5 . . ?
C9 C8 N3 115.3(3) . . ?
C9 C8 H8A 108.4 . . ?
N3 C8 H8A 108.4 . . ?
C9 C8 H8B 108.4 . . ?
N3 C8 H8B 108.4 . . ?
H8A C8 H8B 107.5 . . ?
C8 C9 C10 110.4(3) . . ?
C8 C9 H9A 109.6 . . ?
C10 C9 H9A 109.6 . . ?
C8 C9 H9B 109.6 . . ?
C10 C9 H9B 109.6 . . ?
H9A C9 H9B 108.1 . . ?
C11 C10 C9 115.8(4) . . ?
C11 C10 H10A 108.3 . . ?
C9 C10 H10A 108.3 . . ?
C11 C10 H10B 108.3 . . ?
C9 C10 H10B 108.3 . . ?
H10A C10 H10B 107.4 . . ?
C10 C11 H11A 109.5 . . ?
C10 C11 H11B 109.5 . . ?
H11A C11 H11B 109.5 . . ?
C10 C11 H11C 109.5 . . ?
H11A C11 H11C 109.5 . . ?
H11B C11 H11C 109.5 . . ?
C13 C12 N3 114.0(3) . . ?
C13 C12 H12A 108.8 . . ?
N3 C12 H12A 108.8 . . ?
C13 C12 H12B 108.8 . . ?
N3 C12 H12B 108.8 . . ?
H12A C12 H12B 107.7 . . ?
C12 C13 C14 111.1(3) . . ?
C12 C13 H13A 109.4 . . ?
C14 C13 H13A 109.4 . . ?
C12 C13 H13B 109.4 . . ?
C14 C13 H13B 109.4 . . ?
H13A C13 H13B 108.0 . . ?
C15 C14 C13 110.7(3) . . ?
C15 C14 H14A 109.5 . . ?
C13 C14 H14A 109.5 . . ?
C15 C14 H14B 109.5 . . ?
C13 C14 H14B 109.5 . . ?
H14A C14 H14B 108.1 . . ?
C14 C15 H15A 109.5 . . ?
C14 C15 H15B 109.5 . . ?
H15A C15 H15B 109.5 . . ?
C14 C15 H15C 109.5 . . ?
H15A C15 H15C 109.5 . . ?
H15B C15 H15C 109.5 . . ?
N3 C16 C17 115.0(3) . . ?
N3 C16 H16A 108.5 . . ?
C17 C16 H16A 108.5 . . ?
N3 C16 H16B 108.5 . . ?
C17 C16 H16B 108.5 . . ?
H16A C16 H16B 107.5 . . ?
C18 C17 C16 111.8(3) . . ?
C18 C17 H17A 109.3 . . ?
C16 C17 H17A 109.3 . . ?
C18 C17 H17B 109.3 . . ?
C16 C17 H17B 109.3 . . ?
H17A C17 H17B 107.9 . . ?
C19 C18 C17 113.8(4) . . ?
C19 C18 H18A 108.8 . . ?
C17 C18 H18A 108.8 . . ?
C19 C18 H18B 108.8 . . ?
C17 C18 H18B 108.8 . . ?
H18A C18 H18B 107.7 . . ?
C18 C19 H19A 109.5 . . ?
C18 C19 H19B 109.5 . . ?
H19A C19 H19B 109.5 . . ?
C18 C19 H19C 109.5 . . ?
H19A C19 H19C 109.5 . . ?
H19B C19 H19C 109.5 . . ?

loop_
_geom_bond_atom_site_label_1
_geom_bond_atom_site_label_2
_geom_bond_distance
_geom_bond_site_symmetry_2
_geom_bond_publ_flag
Os1 N1 2.094(3) . ?
Os1 Cl5 2.3132(9) . ?
Os1 Cl2 2.3240(9) . ?
Os1 Cl1 2.3261(8) . ?
Os1 Cl4 2.3338(9) . ?
Os1 Cl3 2.3488(8) . ?
N1 C3 1.327(5) . ?
N1 N2 1.336(3) . ?
N2 C1 1.338(5) . ?
N2 H2 0.8800 . ?
C1 C2 1.375(5) . ?
C1 H1 0.9500 . ?
C2 C3 1.388(5) . ?
C2 H2A 0.9500 . ?
C3 H3 0.9500 . ?
N3 C4 1.517(4) . ?
N3 C16 1.518(5) . ?
N3 C8 1.542(5) . ?
N3 C12 1.545(4) . ?
C4 C5 1.515(5) . ?
C4 H4A 0.9900 . ?
C4 H4B 0.9900 . ?
C5 C6 1.536(5) . ?
C5 H5A 0.9900 . ?
C5 H5B 0.9900 . ?
C6 C7 1.522(5) . ?
C6 H6A 0.9900 . ?
C6 H6B 0.9900 . ?
C7 H7A 0.9800 . ?
C7 H7B 0.9800 . ?
C7 H7C 0.9800 . ?
C8 C9 1.517(5) . ?
C8 H8A 0.9900 . ?
C8 H8B 0.9900 . ?
C9 C10 1.536(5) . ?
C9 H9A 0.9900 . ?
C9 H9B 0.9900 . ?
C10 C11 1.470(6) . ?
C10 H10A 0.9900 . ?
C10 H10B 0.9900 . ?
C11 H11A 0.9800 . ?
C11 H11B 0.9800 . ?
C11 H11C 0.9800 . ?
C12 C13 1.519(5) . ?
C12 H12A 0.9900 . ?
C12 H12B 0.9900 . ?
C13 C14 1.525(4) . ?
C13 H13A 0.9900 . ?
C13 H13B 0.9900 . ?
C14 C15 1.520(5) . ?
C14 H14A 0.9900 . ?
C14 H14B 0.9900 . ?
C15 H15A 0.9800 . ?
C15 H15B 0.9800 . ?
C15 H15C 0.9800 . ?
C16 C17 1.521(5) . ?
C16 H16A 0.9900 . ?
C16 H16B 0.9900 . ?
C17 C18 1.504(6) . ?
C17 H17A 0.9900 . ?
C17 H17B 0.9900 . ?
C18 C19 1.490(6) . ?
C18 H18A 0.9900 . ?
C18 H18B 0.9900 . ?
C19 H19A 0.9800 . ?
C19 H19B 0.9800 . ?
C19 H19C 0.9800 . ?

loop_
_geom_torsion_atom_site_label_1
_geom_torsion_atom_site_label_2
_geom_torsion_atom_site_label_3
_geom_torsion_atom_site_label_4
_geom_torsion
_geom_torsion_site_symmetry_1
_geom_torsion_site_symmetry_2
_geom_torsion_site_symmetry_3
_geom_torsion_site_symmetry_4
_geom_torsion_publ_flag
Cl2 Os1 N1 C3 -72.2(3) . . . . ?
Cl1 Os1 N1 C3 17.5(3) . . . . ?
Cl4 Os1 N1 C3 107.9(3) . . . . ?
Cl3 Os1 N1 C3 -162.7(3) . . . . ?
Cl2 Os1 N1 N2 110.7(2) . . . . ?
Cl1 Os1 N1 N2 -159.7(2) . . . . ?
Cl4 Os1 N1 N2 -69.2(2) . . . . ?
Cl3 Os1 N1 N2 20.1(2) . . . . ?
C3 N1 N2 C1 -0.4(4) . . . . ?
Os1 N1 N2 C1 177.4(2) . . . . ?
N1 N2 C1 C2 0.8(4) . . . . ?
N2 C1 C2 C3 -0.9(4) . . . . ?
N2 N1 C3 C2 -0.2(4) . . . . ?
Os1 N1 C3 C2 -177.7(2) . . . . ?
C1 C2 C3 N1 0.6(4) . . . . ?
C16 N3 C4 C5 -162.6(3) . . . . ?
C8 N3 C4 C5 -42.9(4) . . . . ?
C12 N3 C4 C5 75.6(4) . . . . ?
N3 C4 C5 C6 -174.1(3) . . . . ?
C4 C5 C6 C7 -176.8(3) . . . . ?
C4 N3 C8 C9 -59.0(4) . . . . ?
C16 N3 C8 C9 60.8(4) . . . . ?
C12 N3 C8 C9 -177.8(3) . . . . ?
N3 C8 C9 C10 154.6(3) . . . . ?
C8 C9 C10 C11 58.8(5) . . . . ?
C4 N3 C12 C13 172.4(3) . . . . ?
C16 N3 C12 C13 52.2(4) . . . . ?
C8 N3 C12 C13 -67.6(4) . . . . ?
N3 C12 C13 C14 172.7(3) . . . . ?
C12 C13 C14 C15 -171.7(3) . . . . ?
C4 N3 C16 C17 -61.4(4) . . . . ?
C8 N3 C16 C17 178.0(3) . . . . ?
C12 N3 C16 C17 58.7(4) . . . . ?
N3 C16 C17 C18 178.0(3) . . . . ?
C16 C17 C18 C19 -178.2(3) . . . . ?
